data_4121231
loop_
_publ_author_name
'Robert J. Sharpe'
'Justin T. Malinowski'
'Jeffrey S. Johnson'

_publ_contact_author_name
;
;
_publ_section_title
;
 Asymmetric Synthesis of the Aminocyclitol Pactamycin, a Universal
 Translocation Inhibitor
;
_journal_name_full 'Journal of the American Chemical Society'
_journal_page_first 17990
_journal_page_last 17998
_journal_paper_doi 10.1021/ja409944u
_journal_volume 135
_journal_year 2013
_chemical_formula_moiety 'C34 H55 N3 O5 Si2'
_chemical_formula_sum 'C34 H55 N3 O5 Si2'
_chemical_formula_weight 641.99
_chemical_name_systematic
;
 ? 
;
_space_group_crystal_system triclinic
_space_group_IT_number 2
_space_group_name_Hall '-P 1'
_space_group_name_H-M_alt 'P -1'
_symmetry_space_group_name_Hall '-P 1'
_symmetry_space_group_name_H-M 'P -1'
_atom_sites_solution_hydrogens geom
_atom_sites_solution_primary iterative
_atom_sites_solution_secondary difmap
_audit_creation_date 2012-10-15
_audit_creation_method
;
  Olex2 1.2-beta
  (compiled Oct  2 2012 15:58:45, GUI svn.r4355)
;
_cell_angle_alpha 111.1370(10)
_cell_angle_beta 97.9440(10)
_cell_angle_gamma 92.2430(10)
_cell_formula_units_Z 2
_cell_length_a 7.46250(10)
_cell_length_b 16.3138(2)
_cell_length_c 17.2618(2)
_cell_measurement_reflns_used 9896
_cell_measurement_temperature 100
_cell_measurement_theta_max 66.65
_cell_measurement_theta_min 2.92
_cell_volume 1932.26(4)
_computing_molecular_graphics
;
O. V. Dolomanov, L. J. Bourhis, R. J. Gildea, J. A. K. Howard and H. Puschmann,
OLEX2: a complete structure solution, refinement and analysis program.
J. Appl. Cryst. (2009). 42, 339-341.
;
_computing_publication_material
;
O. V. Dolomanov, L. J. Bourhis, R. J. Gildea, J. A. K. Howard and H. Puschmann,
OLEX2: a complete structure solution, refinement and analysis program.
J. Appl. Cryst. (2009). 42, 339-341.
;
_computing_structure_refinement
;
XL, G.M. Sheldrick, Acta Cryst.
(2008). A64, 112-122
;
_computing_structure_solution
;
olex2.solve (L.J. Bourhis, O.V. Dolomanov, R.J. Gildea, J.A.K. Howard,
H. Puschmann, in preparation, 2011)
;
_diffrn_ambient_temperature 100
_diffrn_measured_fraction_theta_full 0.963
_diffrn_measured_fraction_theta_max 0.963
_diffrn_measurement_device_type 'Bruker APEX-II CCD'
_diffrn_measurement_method '\f and \w scans'
_diffrn_radiation_monochromator graphite
_diffrn_radiation_type CuK\a
_diffrn_radiation_wavelength 1.54178
_diffrn_reflns_av_R_equivalents 0.0394
_diffrn_reflns_av_unetI/netI 0.0357
_diffrn_reflns_limit_h_max 8
_diffrn_reflns_limit_h_min -8
_diffrn_reflns_limit_k_max 19
_diffrn_reflns_limit_k_min -19
_diffrn_reflns_limit_l_max 20
_diffrn_reflns_limit_l_min -20
_diffrn_reflns_number 21614
_diffrn_reflns_theta_full 66.64
_diffrn_reflns_theta_max 66.64
_diffrn_reflns_theta_min 2.92
_diffrn_source 'fine-focus sealed tube'
_diffrn_standards_number 0
_exptl_absorpt_coefficient_mu 1.146
_exptl_absorpt_correction_T_max 0.9370
_exptl_absorpt_correction_T_min 0.8107
_exptl_absorpt_correction_type numerical
_exptl_absorpt_process_details
;
SADABS was used for absorption correction.
wR2(int) was 0.0562 before and 0.0463 after correction.
The Ratio of minimum to maximum transmission is 0.8652.
The \l/2 correction factor is 0.0015.
;
_exptl_crystal_colour 'clear colourless'
_exptl_crystal_colour_lustre clear
_exptl_crystal_colour_primary colourless
_exptl_crystal_density_diffrn 1.103
_exptl_crystal_description block
_exptl_crystal_F_000 696
_exptl_crystal_size_max 0.348
_exptl_crystal_size_mid 0.127
_exptl_crystal_size_min 0.082
_refine_diff_density_max 0.320
_refine_diff_density_min -0.331
_refine_diff_density_rms 0.046
_refine_ls_extinction_method none
_refine_ls_goodness_of_fit_ref 1.040
_refine_ls_hydrogen_treatment mixed
_refine_ls_matrix_type full
_refine_ls_number_parameters 430
_refine_ls_number_reflns 6576
_refine_ls_number_restraints 0
_refine_ls_restrained_S_all 1.040
_refine_ls_R_factor_all 0.0556
_refine_ls_R_factor_gt 0.0441
_refine_ls_shift/su_max 0.001
_refine_ls_shift/su_mean 0.000
_refine_ls_structure_factor_coef Fsqd
_refine_ls_weighting_details 'calc w=1/[\s^2^(Fo^2^)+(0.0624P)^2^+0.5833P] where P=(Fo^2^+2Fc^2^)/3'
_refine_ls_weighting_scheme calc
_refine_ls_wR_factor_gt 0.1125
_refine_ls_wR_factor_ref 0.1183
_reflns_number_gt 5304
_reflns_number_total 6576
_reflns_threshold_expression >2sigma(I)
_cod_data_source_file ja409944u_si_003.cif
_cod_data_source_block x1210004
_cod_database_code 4121231
_olex2_refinement_description
;
1. Fixed Uiso
 At 1.2 times of:
  H11 of C11, H10 of C10, H9 of C9, H8 of C8, H7 of C7, H20 of C20, H27 of
  C27, {H17A,H17B} of C17, H19 of C19, H2 of N2, H1 of C1, H2A of C2, H3A of C3,
   H4 of C4, H5 of C5
 At 1.5 times of:
  {H33A,H33B,H33C} of C33, {H32A,H32B,H32C} of C32, {H34A,H34B,H34C} of C34,
  {H15A,H15B,H15C} of C15, {H14A,H14B,H14C} of C14, {H16A,H16B,H16C} of C16,
  {H25A,H25B,H25C} of C25, {H23A,H23B,H23C} of C23, {H26A,H26B,H26C} of C26,
  {H28A,H28B,H28C} of C28, {H28D,H28E,H28F} of C28A, {H29A,H29B,H29C} of C29,
  {H29D,H29E,H29F} of C29A, {H31A,H31B,H31C} of C31, H3 of O3
2. Uiso/Uaniso restraints and constraints
Uanis(Si2) = Uanis(Si2A)
Uanis(C28) = Uanis(C28A)
Uanis(C29) = Uanis(C29A)
3. others
 Sof(Si2)=1-Sof(Si2A)=Sof(C28)=Sof(H28A)=Sof(H28B)=Sof(H28C)=1-Sof(Si2A)=1-
 Sof(Si2A)=1-Sof(Si2A)=1-Sof(Si2A)=Sof(C29)=Sof(H29A)=Sof(H29B)=Sof(H29C)=1-
 Sof(Si2A)=1-Sof(Si2A)=1-Sof(Si2A)=1-Sof(Si2A)
4.a Ternary CH refined with riding coordinates:
 C19(H19), C20(H20), C27(H27)
4.b Secondary CH2 refined with riding coordinates:
 C17(H17A,H17B)
4.c Aromatic/amide H refined with riding coordinates:
 N2(H2), C1(H1), C2(H2A), C3(H3A), C4(H4), C5(H5), C7(H7), C8(H8), C9(H9),
 C10(H10), C11(H11)
4.d Idealised Me refined as rotating group:
 C14(H14A,H14B,H14C), C15(H15A,H15B,H15C), C16(H16A,H16B,H16C), C23(H23A,H23B,
 H23C), C25(H25A,H25B,H25C), C26(H26A,H26B,H26C), C28(H28A,H28B,H28C),
 C28A(H28D,H28E,H28F), C29(H29A,H29B,H29C), C29A(H29D,H29E,H29F), C31(H31A,H31B,
 H31C), C32(H32A,H32B,H32C), C33(H33A,H33B,H33C), C34(H34A,H34B,H34C)
4.e Idealised tetrahedral OH refined as rotating group:
 O3(H3)
;

loop_
_space_group_symop_id
_space_group_symop_operation_xyz
1 'x, y, z'
2 '-x, -y, -z'

loop_
_atom_site_label
_atom_site_type_symbol
_atom_site_fract_x
_atom_site_fract_y
_atom_site_fract_z
_atom_site_U_iso_or_equiv
_atom_site_adp_type
_atom_site_occupancy
_atom_site_symmetry_multiplicity
_atom_site_calc_flag
_atom_site_refinement_flags
_atom_site_disorder_assembly
_atom_site_disorder_group
Si1 Si 1.05376(7) 0.68156(3) 1.18949(3) 0.01952(13) Uani 1 1 d . . .
Si2 Si 0.69757(19) 0.65444(10) 0.64670(7) 0.0312(3) Uani 0.695(3) 1 d P A 1
Si2A Si 0.6644(5) 0.6863(2) 0.64649(18) 0.0312(3) Uani 0.305(3) 1 d P A 2
O1 O 0.99287(17) 0.68398(8) 1.09490(8) 0.0234(3) Uani 1 1 d . . .
O2 O 1.01243(17) 0.84017(8) 1.05956(8) 0.0239(3) Uani 1 1 d . . .
O3 O 0.54955(17) 0.74313(9) 0.95618(8) 0.0241(3) Uani 1 1 d . . .
H3 H 0.4675 0.7552 0.9246 0.036 Uiso 1 1 calc R . .
O4 O 0.41680(18) 0.82715(10) 0.84578(9) 0.0324(3) Uani 1 1 d . A .
O5 O 0.7958(2) 0.70545(10) 0.74423(8) 0.0339(4) Uani 1 1 d . . .
N1 N 1.0730(2) 0.89423(12) 0.92593(12) 0.0265(4) Uani 1 1 d . . .
H1A H 1.082(3) 0.9254(15) 0.9800(15) 0.028(6) Uiso 1 1 d . . .
H1B H 1.179(4) 0.8902(16) 0.9123(15) 0.039(7) Uiso 1 1 d . . .
N2 N 0.7193(2) 0.86464(11) 0.85865(10) 0.0241(4) Uani 1 1 d . A .
H2 H 0.8023 0.9024 0.8550 0.029 Uiso 1 1 calc R . .
N3 N 0.5071(2) 0.93875(13) 0.80617(12) 0.0378(4) Uani 1 1 d . A .
C1 C 0.8251(3) 0.51985(12) 1.12294(12) 0.0252(4) Uani 1 1 d . . .
H1 H 0.8189 0.5284 1.0711 0.030 Uiso 1 1 calc R . .
C2 C 0.7298(3) 0.44596(13) 1.12502(13) 0.0299(5) Uani 1 1 d . . .
H2A H 0.6590 0.4049 1.0750 0.036 Uiso 1 1 calc R . .
C3 C 0.7381(3) 0.43232(13) 1.19977(14) 0.0325(5) Uani 1 1 d . . .
H3A H 0.6726 0.3820 1.2013 0.039 Uiso 1 1 calc R . .
C4 C 0.8424(3) 0.49234(14) 1.27273(14) 0.0343(5) Uani 1 1 d . . .
H4 H 0.8486 0.4829 1.3242 0.041 Uiso 1 1 calc R . .
C5 C 0.9372(3) 0.56595(13) 1.27057(12) 0.0285(4) Uani 1 1 d . . .
H5 H 1.0086 0.6064 1.3208 0.034 Uiso 1 1 calc R . .
C6 C 0.9301(3) 0.58208(12) 1.19571(12) 0.0226(4) Uani 1 1 d . . .
C7 C 0.9102(3) 0.78849(14) 1.33804(13) 0.0304(5) Uani 1 1 d . . .
H7 H 0.8783 0.7348 1.3448 0.036 Uiso 1 1 calc R . .
C8 C 0.8733(3) 0.86755(15) 1.39622(14) 0.0388(5) Uani 1 1 d . . .
H8 H 0.8174 0.8676 1.4425 0.047 Uiso 1 1 calc R . .
C9 C 0.9176(3) 0.94650(15) 1.38720(14) 0.0376(5) Uani 1 1 d . . .
H9 H 0.8935 1.0007 1.4275 0.045 Uiso 1 1 calc R . .
C10 C 0.9971(3) 0.94610(13) 1.31924(13) 0.0309(5) Uani 1 1 d . . .
H10 H 1.0265 1.0000 1.3123 0.037 Uiso 1 1 calc R . .
C11 C 1.0337(3) 0.86645(13) 1.26119(12) 0.0263(4) Uani 1 1 d . . .
H11 H 1.0876 0.8668 1.2145 0.032 Uiso 1 1 calc R . .
C12 C 0.9935(3) 0.78588(12) 1.26952(11) 0.0225(4) Uani 1 1 d . . .
C13 C 1.3057(3) 0.67221(12) 1.19788(12) 0.0242(4) Uani 1 1 d . . .
C14 C 1.3397(3) 0.59488(14) 1.11930(14) 0.0364(5) Uani 1 1 d . . .
H14A H 1.2740 0.5403 1.1163 0.055 Uiso 1 1 calc R . .
H14B H 1.4702 0.5881 1.1230 0.055 Uiso 1 1 calc R . .
H14C H 1.2966 0.6071 1.0687 0.055 Uiso 1 1 calc R . .
C15 C 1.3806(3) 0.65419(15) 1.27699(14) 0.0334(5) Uani 1 1 d . . .
H15A H 1.3561 0.7022 1.3270 0.050 Uiso 1 1 calc R . .
H15B H 1.5121 0.6506 1.2803 0.050 Uiso 1 1 calc R . .
H15C H 1.3216 0.5982 1.2741 0.050 Uiso 1 1 calc R . .
C16 C 1.4081(3) 0.75729(14) 1.20066(14) 0.0327(5) Uani 1 1 d . . .
H16A H 1.3594 0.7701 1.1509 0.049 Uiso 1 1 calc R . .
H16B H 1.5377 0.7494 1.2012 0.049 Uiso 1 1 calc R . .
H16C H 1.3923 0.8065 1.2517 0.049 Uiso 1 1 calc R . .
C17 C 0.8285(3) 0.71214(13) 1.06535(12) 0.0236(4) Uani 1 1 d . . .
H17A H 0.7693 0.7456 1.1136 0.028 Uiso 1 1 calc R . .
H17B H 0.7443 0.6601 1.0283 0.028 Uiso 1 1 calc R . .
C18 C 0.8673(3) 0.76954(12) 1.01745(11) 0.0210(4) Uani 1 1 d . . .
C19 C 1.0315(3) 0.77214(12) 0.98016(11) 0.0229(4) Uani 1 1 d . . .
H19 H 1.1213 0.7278 0.9782 0.028 Uiso 1 1 calc R . .
C20 C 0.9918(2) 0.80491(12) 0.90786(11) 0.0216(4) Uani 1 1 d . A .
H20 H 1.0386 0.7635 0.8581 0.026 Uiso 1 1 calc R . .
C21 C 0.7797(3) 0.79544(12) 0.88763(11) 0.0215(4) Uani 1 1 d . . .
C22 C 0.7106(3) 0.80123(12) 0.97174(11) 0.0214(4) Uani 1 1 d . A .
C23 C 0.6736(3) 0.89391(13) 1.02649(12) 0.0261(4) Uani 1 1 d . . .
H23A H 0.5697 0.9124 0.9976 0.039 Uiso 1 1 calc R A .
H23B H 0.7811 0.9351 1.0366 0.039 Uiso 1 1 calc R . .
H23C H 0.6464 0.8937 1.0804 0.039 Uiso 1 1 calc R . .
C24 C 0.5428(3) 0.87410(14) 0.83703(12) 0.0282(4) Uani 1 1 d . . .
C25 C 0.3227(3) 0.94144(17) 0.76710(15) 0.0412(6) Uani 1 1 d . . .
H25A H 0.3128 0.9147 0.7057 0.062 Uiso 1 1 calc R A .
H25B H 0.2942 1.0029 0.7833 0.062 Uiso 1 1 calc R . .
H25C H 0.2370 0.9085 0.7860 0.062 Uiso 1 1 calc R . .
C26 C 0.6506(3) 0.99407(16) 0.79541(16) 0.0411(6) Uani 1 1 d . . .
H26A H 0.7344 1.0216 0.8487 0.062 Uiso 1 1 calc R A .
H26B H 0.5976 1.0401 0.7782 0.062 Uiso 1 1 calc R . .
H26C H 0.7170 0.9580 0.7520 0.062 Uiso 1 1 calc R . .
C27 C 0.7195(3) 0.70374(13) 0.81564(12) 0.0267(4) Uani 1 1 d . A .
H27 H 0.5840 0.6974 0.8007 0.032 Uiso 1 1 calc R . .
C28 C 0.6679(7) 0.5332(3) 0.6120(3) 0.0635(13) Uani 0.695(3) 1 d P A 1
H28A H 0.7845 0.5114 0.6248 0.095 Uiso 0.695(3) 1 calc PR A 1
H28B H 0.6247 0.5075 0.5511 0.095 Uiso 0.695(3) 1 calc PR A 1
H28C H 0.5787 0.5161 0.6414 0.095 Uiso 0.695(3) 1 calc PR A 1
C28A C 0.5387(16) 0.5792(6) 0.6162(5) 0.0635(13) Uani 0.305(3) 1 d P A 2
H28D H 0.6240 0.5341 0.6115 0.095 Uiso 0.305(3) 1 calc PR A 2
H28E H 0.4601 0.5652 0.5619 0.095 Uiso 0.305(3) 1 calc PR A 2
H28F H 0.4641 0.5803 0.6590 0.095 Uiso 0.305(3) 1 calc PR A 2
C29 C 0.4661(6) 0.6934(4) 0.6356(2) 0.0666(13) Uani 0.695(3) 1 d P A 1
H29A H 0.3932 0.6764 0.6714 0.100 Uiso 0.695(3) 1 calc PR A 1
H29B H 0.4066 0.6664 0.5767 0.100 Uiso 0.695(3) 1 calc PR A 1
H29C H 0.4775 0.7578 0.6528 0.100 Uiso 0.695(3) 1 calc PR A 1
C29A C 0.4920(14) 0.7663(9) 0.6435(6) 0.0666(13) Uani 0.305(3) 1 d P A 2
H29D H 0.4072 0.7662 0.6821 0.100 Uiso 0.305(3) 1 calc PR A 2
H29E H 0.4248 0.7486 0.5862 0.100 Uiso 0.305(3) 1 calc PR A 2
H29F H 0.5540 0.8257 0.6608 0.100 Uiso 0.305(3) 1 calc PR A 2
C30 C 0.8385(4) 0.69189(16) 0.58137(14) 0.0456(6) Uani 1 1 d . . .
C31 C 0.8987(6) 0.7897(2) 0.6165(2) 0.0912(14) Uani 1 1 d . A .
H31A H 0.7919 0.8229 0.6169 0.137 Uiso 1 1 calc R . .
H31B H 0.9789 0.8030 0.5813 0.137 Uiso 1 1 calc R . .
H31C H 0.9642 0.8067 0.6741 0.137 Uiso 1 1 calc R . .
C32 C 0.7417(5) 0.6657(2) 0.48963(15) 0.0634(9) Uani 1 1 d . A .
H32A H 0.7063 0.6020 0.4654 0.095 Uiso 1 1 calc R . .
H32B H 0.8243 0.6812 0.4565 0.095 Uiso 1 1 calc R . .
H32C H 0.6330 0.6974 0.4888 0.095 Uiso 1 1 calc R . .
C33 C 1.0088(6) 0.6428(3) 0.5842(3) 0.1130(17) Uani 1 1 d . A .
H33A H 1.0740 0.6634 0.6422 0.170 Uiso 1 1 calc R . .
H33B H 1.0881 0.6543 0.5478 0.170 Uiso 1 1 calc R . .
H33C H 0.9732 0.5793 0.5646 0.170 Uiso 1 1 calc R . .
C34 C 0.7772(3) 0.62373(13) 0.83478(13) 0.0324(5) Uani 1 1 d . . .
H34A H 0.7340 0.5699 0.7856 0.049 Uiso 1 1 calc R A .
H34B H 0.7246 0.6216 0.8831 0.049 Uiso 1 1 calc R . .
H34C H 0.9100 0.6282 0.8479 0.049 Uiso 1 1 calc R . .

loop_
_atom_site_aniso_label
_atom_site_aniso_U_11
_atom_site_aniso_U_22
_atom_site_aniso_U_33
_atom_site_aniso_U_23
_atom_site_aniso_U_13
_atom_site_aniso_U_12
Si1 0.0219(3) 0.0188(3) 0.0203(2) 0.00904(19) 0.00617(19) 0.00176(19)
Si2 0.0461(6) 0.0287(8) 0.0209(3) 0.0137(5) 0.0024(3) -0.0047(5)
Si2A 0.0461(6) 0.0287(8) 0.0209(3) 0.0137(5) 0.0024(3) -0.0047(5)
O1 0.0236(8) 0.0271(7) 0.0241(7) 0.0135(6) 0.0070(5) 0.0052(5)
O2 0.0231(7) 0.0258(7) 0.0224(7) 0.0090(5) 0.0040(5) -0.0029(5)
O3 0.0189(7) 0.0295(7) 0.0264(7) 0.0139(6) 0.0040(5) -0.0028(5)
O4 0.0196(8) 0.0481(9) 0.0374(8) 0.0255(7) 0.0045(6) -0.0001(6)
O5 0.0354(9) 0.0430(9) 0.0209(7) 0.0086(6) 0.0093(6) -0.0075(7)
N1 0.0216(10) 0.0314(9) 0.0309(10) 0.0164(8) 0.0066(7) -0.0021(7)
N2 0.0182(9) 0.0314(9) 0.0281(8) 0.0182(7) 0.0032(6) -0.0012(6)
N3 0.0252(10) 0.0547(12) 0.0480(11) 0.0365(10) 0.0040(8) 0.0070(8)
C1 0.0243(11) 0.0247(10) 0.0284(10) 0.0107(8) 0.0069(8) 0.0042(8)
C2 0.0232(11) 0.0244(10) 0.0388(12) 0.0078(9) 0.0055(8) 0.0007(8)
C3 0.0285(12) 0.0246(10) 0.0483(13) 0.0141(9) 0.0185(9) -0.0006(8)
C4 0.0439(14) 0.0311(11) 0.0347(11) 0.0158(9) 0.0194(9) 0.0020(9)
C5 0.0352(12) 0.0246(10) 0.0274(10) 0.0100(8) 0.0103(8) 0.0001(8)
C6 0.0221(11) 0.0207(9) 0.0274(10) 0.0095(8) 0.0097(7) 0.0036(7)
C7 0.0358(13) 0.0307(11) 0.0293(10) 0.0142(9) 0.0114(9) 0.0074(9)
C8 0.0498(15) 0.0413(13) 0.0296(11) 0.0129(10) 0.0191(10) 0.0129(10)
C9 0.0464(15) 0.0299(11) 0.0330(11) 0.0050(9) 0.0105(10) 0.0134(10)
C10 0.0361(13) 0.0249(10) 0.0328(11) 0.0124(9) 0.0042(9) 0.0063(9)
C11 0.0264(11) 0.0272(10) 0.0274(10) 0.0114(8) 0.0070(8) 0.0049(8)
C12 0.0199(10) 0.0244(10) 0.0226(9) 0.0081(8) 0.0030(7) 0.0031(7)
C13 0.0227(11) 0.0244(10) 0.0287(10) 0.0123(8) 0.0076(8) 0.0031(8)
C14 0.0344(13) 0.0359(12) 0.0405(12) 0.0123(10) 0.0143(9) 0.0121(9)
C15 0.0277(12) 0.0390(12) 0.0386(12) 0.0218(10) 0.0016(9) 0.0023(9)
C16 0.0262(12) 0.0344(12) 0.0427(12) 0.0189(10) 0.0109(9) 0.0013(9)
C17 0.0211(11) 0.0290(10) 0.0240(9) 0.0137(8) 0.0041(7) 0.0011(8)
C18 0.0215(10) 0.0197(9) 0.0215(9) 0.0078(7) 0.0026(7) -0.0016(7)
C19 0.0227(11) 0.0244(10) 0.0239(9) 0.0112(8) 0.0047(7) 0.0020(7)
C20 0.0191(10) 0.0256(10) 0.0229(9) 0.0117(8) 0.0056(7) 0.0006(7)
C21 0.0214(11) 0.0253(10) 0.0210(9) 0.0114(8) 0.0057(7) 0.0016(7)
C22 0.0206(10) 0.0235(9) 0.0221(9) 0.0103(7) 0.0057(7) -0.0009(7)
C23 0.0266(11) 0.0277(10) 0.0265(10) 0.0117(8) 0.0078(8) 0.0042(8)
C24 0.0233(12) 0.0403(12) 0.0263(10) 0.0184(9) 0.0045(8) 0.0019(9)
C25 0.0306(13) 0.0640(16) 0.0401(13) 0.0320(12) 0.0051(9) 0.0120(11)
C26 0.0401(14) 0.0426(13) 0.0531(14) 0.0345(12) 0.0023(10) 0.0019(10)
C27 0.0259(11) 0.0318(11) 0.0215(9) 0.0084(8) 0.0070(8) -0.0043(8)
C28 0.111(4) 0.038(2) 0.0343(17) 0.0179(16) -0.015(2) -0.0249(19)
C28A 0.111(4) 0.038(2) 0.0343(17) 0.0179(16) -0.015(2) -0.0249(19)
C29 0.056(2) 0.116(4) 0.0328(17) 0.035(3) 0.0007(15) 0.016(3)
C29A 0.056(2) 0.116(4) 0.0328(17) 0.035(3) 0.0007(15) 0.016(3)
C30 0.0647(18) 0.0425(14) 0.0323(12) 0.0139(10) 0.0194(11) -0.0053(12)
C31 0.161(4) 0.058(2) 0.0479(17) 0.0255(15) -0.006(2) -0.052(2)
C32 0.102(2) 0.0593(18) 0.0246(12) 0.0089(12) 0.0199(13) -0.0162(16)
C33 0.116(4) 0.181(5) 0.089(3) 0.082(3) 0.070(3) 0.068(3)
C34 0.0369(13) 0.0262(11) 0.0306(11) 0.0048(8) 0.0102(9) -0.0007(9)

loop_
_atom_type_symbol
_atom_type_description
_atom_type_scat_dispersion_real
_atom_type_scat_dispersion_imag
_atom_type_scat_source
C C 0.0181 0.0091 'International Tables Vol C Tables 4.2.6.8 and 6.1.1.4'
H H 0.0000 0.0000 'International Tables Vol C Tables 4.2.6.8 and 6.1.1.4'
N N 0.0311 0.0180 'International Tables Vol C Tables 4.2.6.8 and 6.1.1.4'
O O 0.0492 0.0322 'International Tables Vol C Tables 4.2.6.8 and 6.1.1.4'
Si Si 0.2541 0.3302 'International Tables Vol C Tables 4.2.6.8 and 6.1.1.4'

loop_
_geom_angle_atom_site_label_1
_geom_angle_atom_site_label_2
_geom_angle_atom_site_label_3
_geom_angle
O1 Si1 C6 108.95(8)
O1 Si1 C12 108.52(8)
O1 Si1 C13 104.20(8)
C6 Si1 C12 110.52(8)
C6 Si1 C13 111.17(9)
C13 Si1 C12 113.20(9)
O5 Si2 C28 114.78(15)
O5 Si2 C29 107.70(16)
O5 Si2 C30 105.79(11)
C28 Si2 C29 107.5(2)
C28 Si2 C30 112.04(19)
C29 Si2 C30 108.88(17)
O5 Si2A C28A 105.7(3)
O5 Si2A C29A 116.4(3)
O5 Si2A C30 102.4(2)
C28A Si2A C29A 106.6(6)
C28A Si2A C30 115.5(4)
C30 Si2A C29A 110.5(4)
C17 O1 Si1 126.35(11)
C19 O2 C18 60.72(11)
C22 O3 H3 109.5
Si2 O5 Si2A 19.59(8)
C27 O5 Si2 123.92(13)
C27 O5 Si2A 122.99(17)
H1A N1 H1B 110(2)
C20 N1 H1A 109.4(14)
C20 N1 H1B 107.9(16)
C21 N2 H2 118.3
C24 N2 H2 118.3
C24 N2 C21 123.45(16)
C24 N3 C25 119.23(19)
C24 N3 C26 122.06(19)
C26 N3 C25 117.55(17)
C2 C1 H1 119.3
C2 C1 C6 121.48(18)
C6 C1 H1 119.3
C1 C2 H2A 120.0
C3 C2 C1 119.95(19)
C3 C2 H2A 120.0
C2 C3 H3A 120.0
C2 C3 C4 119.90(19)
C4 C3 H3A 120.0
C3 C4 H4 120.0
C5 C4 C3 120.09(19)
C5 C4 H4 120.0
C4 C5 H5 119.3
C4 C5 C6 121.34(19)
C6 C5 H5 119.3
C1 C6 Si1 119.66(14)
C1 C6 C5 117.23(17)
C5 C6 Si1 123.11(15)
C8 C7 H7 119.3
C8 C7 C12 121.5(2)
C12 C7 H7 119.3
C7 C8 H8 119.9
C7 C8 C9 120.2(2)
C9 C8 H8 119.9
C8 C9 H9 120.1
C10 C9 C8 119.76(19)
C10 C9 H9 120.1
C9 C10 H10 120.2
C9 C10 C11 119.6(2)
C11 C10 H10 120.2
C10 C11 H11 119.1
C10 C11 C12 121.87(18)
C12 C11 H11 119.1
C7 C12 Si1 124.02(15)
C11 C12 Si1 118.95(14)
C11 C12 C7 117.03(17)
C14 C13 Si1 108.18(14)
C15 C13 Si1 111.17(13)
C15 C13 C14 109.09(17)
C15 C13 C16 108.84(17)
C16 C13 Si1 110.95(14)
C16 C13 C14 108.55(16)
C13 C14 H14A 109.5
C13 C14 H14B 109.5
C13 C14 H14C 109.5
H14A C14 H14B 109.5
H14A C14 H14C 109.5
H14B C14 H14C 109.5
C13 C15 H15A 109.5
C13 C15 H15B 109.5
C13 C15 H15C 109.5
H15A C15 H15B 109.5
H15A C15 H15C 109.5
H15B C15 H15C 109.5
C13 C16 H16A 109.5
C13 C16 H16B 109.5
C13 C16 H16C 109.5
H16A C16 H16B 109.5
H16A C16 H16C 109.5
H16B C16 H16C 109.5
O1 C17 H17A 109.7
O1 C17 H17B 109.7
O1 C17 C18 109.91(15)
H17A C17 H17B 108.2
C18 C17 H17A 109.7
C18 C17 H17B 109.7
O2 C18 C17 115.34(15)
O2 C18 C19 59.53(11)
O2 C18 C22 110.68(14)
C17 C18 C22 120.14(15)
C19 C18 C17 125.54(17)
C19 C18 C22 109.90(15)
O2 C19 C18 59.74(11)
O2 C19 H19 120.4
O2 C19 C20 111.03(15)
C18 C19 H19 120.4
C18 C19 C20 110.04(16)
C20 C19 H19 120.4
N1 C20 C19 114.58(15)
N1 C20 H20 108.3
N1 C20 C21 113.23(15)
C19 C20 H20 108.3
C19 C20 C21 103.71(14)
C21 C20 H20 108.3
N2 C21 C20 109.66(15)
N2 C21 C22 112.60(15)
N2 C21 C27 109.13(15)
C20 C21 C22 106.06(14)
C27 C21 C20 107.42(15)
C27 C21 C22 111.79(14)
O3 C22 C18 109.01(15)
O3 C22 C21 112.14(14)
O3 C22 C23 108.07(15)
C18 C22 C21 103.01(14)
C23 C22 C18 110.28(15)
C23 C22 C21 114.18(15)
C22 C23 H23A 109.5
C22 C23 H23B 109.5
C22 C23 H23C 109.5
H23A C23 H23B 109.5
H23A C23 H23C 109.5
H23B C23 H23C 109.5
O4 C24 N2 122.20(18)
O4 C24 N3 120.96(19)
N2 C24 N3 116.83(18)
N3 C25 H25A 109.5
N3 C25 H25B 109.5
N3 C25 H25C 109.5
H25A C25 H25B 109.5
H25A C25 H25C 109.5
H25B C25 H25C 109.5
N3 C26 H26A 109.5
N3 C26 H26B 109.5
N3 C26 H26C 109.5
H26A C26 H26B 109.5
H26A C26 H26C 109.5
H26B C26 H26C 109.5
O5 C27 C21 106.50(15)
O5 C27 H27 108.4
O5 C27 C34 108.85(16)
C21 C27 H27 108.4
C34 C27 C21 115.94(16)
C34 C27 H27 108.4
Si2A C28A H28D 109.5
Si2A C28A H28E 109.5
Si2A C28A H28F 109.5
H28D C28A H28E 109.5
H28D C28A H28F 109.5
H28E C28A H28F 109.5
Si2A C29A H29D 109.5
Si2A C29A H29E 109.5
Si2A C29A H29F 109.5
H29D C29A H29E 109.5
H29D C29A H29F 109.5
H29E C29A H29F 109.5
Si2A C30 Si2 18.03(8)
C31 C30 Si2 114.6(2)
C31 C30 Si2A 101.4(2)
C31 C30 C32 108.7(2)
C31 C30 C33 107.7(3)
C32 C30 Si2 112.14(19)
C32 C30 Si2A 107.9(2)
C33 C30 Si2 103.0(2)
C33 C30 Si2A 120.0(2)
C33 C30 C32 110.4(3)
C30 C31 H31A 109.5
C30 C31 H31B 109.5
C30 C31 H31C 109.5
H31A C31 H31B 109.5
H31A C31 H31C 109.5
H31B C31 H31C 109.5
C30 C32 H32A 109.5
C30 C32 H32B 109.5
C30 C32 H32C 109.5
H32A C32 H32B 109.5
H32A C32 H32C 109.5
H32B C32 H32C 109.5
C30 C33 H33A 109.5
C30 C33 H33B 109.5
C30 C33 H33C 109.5
H33A C33 H33B 109.5
H33A C33 H33C 109.5
H33B C33 H33C 109.5
C27 C34 H34A 109.5
C27 C34 H34B 109.5
C27 C34 H34C 109.5
H34A C34 H34B 109.5
H34A C34 H34C 109.5
H34B C34 H34C 109.5

loop_
_geom_bond_atom_site_label_1
_geom_bond_atom_site_label_2
_geom_bond_distance
Si1 O1 1.6482(13)
Si1 C6 1.8797(19)
Si1 C12 1.8823(19)
Si1 C13 1.882(2)
Si2 O5 1.6326(17)
Si2 C28 1.843(4)
Si2 C29 1.872(5)
Si2 C30 1.878(3)
Si2A O5 1.745(3)
Si2A C28A 1.812(9)
Si2A C29A 1.877(11)
Si2A C30 1.851(4)
O1 C17 1.420(2)
O2 C18 1.452(2)
O2 C19 1.449(2)
O3 H3 0.8400
O3 C22 1.433(2)
O4 C24 1.249(2)
O5 C27 1.436(2)
N1 H1A 0.88(2)
N1 H1B 0.85(3)
N1 C20 1.463(2)
N2 H2 0.8800
N2 C21 1.453(2)
N2 C24 1.349(3)
N3 C24 1.362(3)
N3 C25 1.456(3)
N3 C26 1.448(3)
C1 H1 0.9500
C1 C2 1.390(3)
C1 C6 1.403(3)
C2 H2A 0.9500
C2 C3 1.380(3)
C3 H3A 0.9500
C3 C4 1.389(3)
C4 H4 0.9500
C4 C5 1.385(3)
C5 H5 0.9500
C5 C6 1.403(3)
C7 H7 0.9500
C7 C8 1.385(3)
C7 C12 1.399(3)
C8 H8 0.9500
C8 C9 1.385(3)
C9 H9 0.9500
C9 C10 1.384(3)
C10 H10 0.9500
C10 C11 1.390(3)
C11 H11 0.9500
C11 C12 1.398(3)
C13 C14 1.543(3)
C13 C15 1.535(3)
C13 C16 1.540(3)
C14 H14A 0.9800
C14 H14B 0.9800
C14 H14C 0.9800
C15 H15A 0.9800
C15 H15B 0.9800
C15 H15C 0.9800
C16 H16A 0.9800
C16 H16B 0.9800
C16 H16C 0.9800
C17 H17A 0.9900
C17 H17B 0.9900
C17 C18 1.499(2)
C18 C19 1.467(3)
C18 C22 1.531(3)
C19 H19 1.0000
C19 C20 1.524(3)
C20 H20 1.0000
C20 C21 1.562(3)
C21 C22 1.579(2)
C21 C27 1.561(3)
C22 C23 1.526(3)
C23 H23A 0.9800
C23 H23B 0.9800
C23 H23C 0.9800
C25 H25A 0.9800
C25 H25B 0.9800
C25 H25C 0.9800
C26 H26A 0.9800
C26 H26B 0.9800
C26 H26C 0.9800
C27 H27 1.0000
C27 C34 1.521(3)
C28 H28A 0.9800
C28 H28B 0.9800
C28 H28C 0.9800
C28A H28D 0.9800
C28A H28E 0.9800
C28A H28F 0.9800
C29 H29A 0.9800
C29 H29B 0.9800
C29 H29C 0.9800
C29A H29D 0.9800
C29A H29E 0.9800
C29A H29F 0.9800
C30 C31 1.513(4)
C30 C32 1.544(4)
C30 C33 1.533(5)
C31 H31A 0.9800
C31 H31B 0.9800
C31 H31C 0.9800
C32 H32A 0.9800
C32 H32B 0.9800
C32 H32C 0.9800
C33 H33A 0.9800
C33 H33B 0.9800
C33 H33C 0.9800
C34 H34A 0.9800
C34 H34B 0.9800
C34 H34C 0.9800

loop_
_geom_torsion_atom_site_label_1
_geom_torsion_atom_site_label_2
_geom_torsion_atom_site_label_3
_geom_torsion_atom_site_label_4
_geom_torsion
Si1 O1 C17 C18 136.13(13)
Si2 O5 C27 C21 -146.64(15)
Si2 O5 C27 C34 87.7(2)
Si2A O5 C27 C21 -123.14(19)
Si2A O5 C27 C34 111.2(2)
O1 Si1 C6 C1 7.08(18)
O1 Si1 C6 C5 -173.12(15)
O1 Si1 C12 C7 135.56(17)
O1 Si1 C12 C11 -44.60(17)
O1 Si1 C13 C14 -51.14(15)
O1 Si1 C13 C15 -170.90(13)
O1 Si1 C13 C16 67.82(15)
O1 C17 C18 O2 -49.3(2)
O1 C17 C18 C19 20.2(2)
O1 C17 C18 C22 174.10(15)
O2 C18 C19 C20 -103.26(16)
O2 C18 C22 O3 -160.40(13)
O2 C18 C22 C21 80.34(16)
O2 C18 C22 C23 -41.90(19)
O2 C19 C20 N1 43.6(2)
O2 C19 C20 C21 -80.33(17)
O5 Si2 C30 Si2A -87.9(4)
O5 Si2 C30 C31 -42.9(3)
O5 Si2 C30 C32 -167.5(2)
O5 Si2 C30 C33 73.8(3)
O5 Si2A C30 Si2 67.1(4)
O5 Si2A C30 C31 -72.0(2)
O5 Si2A C30 C32 173.9(2)
O5 Si2A C30 C33 46.4(3)
N1 C20 C21 N2 22.9(2)
N1 C20 C21 C22 -98.91(17)
N1 C20 C21 C27 141.41(16)
N2 C21 C22 O3 97.02(18)
N2 C21 C22 C18 -145.92(15)
N2 C21 C22 C23 -26.3(2)
N2 C21 C27 O5 57.0(2)
N2 C21 C27 C34 178.23(16)
C1 C2 C3 C4 -0.3(3)
C2 C1 C6 Si1 -179.24(15)
C2 C1 C6 C5 0.9(3)
C2 C3 C4 C5 0.3(3)
C3 C4 C5 C6 0.4(3)
C4 C5 C6 Si1 179.24(16)
C4 C5 C6 C1 -0.9(3)
C6 Si1 O1 C17 78.04(15)
C6 Si1 C12 C7 16.2(2)
C6 Si1 C12 C11 -164.00(15)
C6 Si1 C13 C14 66.06(15)
C6 Si1 C13 C15 -53.70(16)
C6 Si1 C13 C16 -174.98(13)
C6 C1 C2 C3 -0.4(3)
C7 C8 C9 C10 0.7(4)
C8 C7 C12 Si1 178.30(18)
C8 C7 C12 C11 -1.5(3)
C8 C9 C10 C11 -0.8(3)
C9 C10 C11 C12 -0.4(3)
C10 C11 C12 Si1 -178.33(16)
C10 C11 C12 C7 1.5(3)
C12 Si1 O1 C17 -42.35(16)
C12 Si1 C6 C1 126.22(16)
C12 Si1 C6 C5 -53.97(19)
C12 Si1 C13 C14 -168.84(13)
C12 Si1 C13 C15 71.40(16)
C12 Si1 C13 C16 -49.88(16)
C12 C7 C8 C9 0.4(4)
C13 Si1 O1 C17 -163.24(14)
C13 Si1 C6 C1 -107.19(16)
C13 Si1 C6 C5 72.61(18)
C13 Si1 C12 C7 -109.29(18)
C13 Si1 C12 C11 70.56(17)
C17 C18 C19 O2 -100.96(19)
C17 C18 C19 C20 155.78(17)
C17 C18 C22 O3 -22.0(2)
C17 C18 C22 C21 -141.22(16)
C17 C18 C22 C23 96.53(19)
C18 O2 C19 C20 101.58(17)
C18 C19 C20 N1 107.85(18)
C18 C19 C20 C21 -16.07(19)
C19 O2 C18 C17 117.87(18)
C19 O2 C18 C22 -101.53(16)
C19 C18 C22 O3 135.69(15)
C19 C18 C22 C21 16.43(19)
C19 C18 C22 C23 -105.82(17)
C19 C20 C21 N2 147.74(15)
C19 C20 C21 C22 25.89(18)
C19 C20 C21 C27 -93.79(16)
C20 C21 C22 O3 -143.04(15)
C20 C21 C22 C18 -25.99(18)
C20 C21 C22 C23 93.60(18)
C20 C21 C27 O5 -61.84(19)
C20 C21 C27 C34 59.4(2)
C21 N2 C24 O4 4.9(3)
C21 N2 C24 N3 -176.14(18)
C22 C18 C19 O2 102.88(15)
C22 C18 C19 C20 -0.4(2)
C22 C21 C27 O5 -177.80(15)
C22 C21 C27 C34 -56.5(2)
C24 N2 C21 C20 -179.42(16)
C24 N2 C21 C22 -61.6(2)
C24 N2 C21 C27 63.2(2)
C25 N3 C24 O4 -12.6(3)
C25 N3 C24 N2 168.43(19)
C26 N3 C24 O4 180.0(2)
C26 N3 C24 N2 1.1(3)
C27 C21 C22 O3 -26.3(2)
C27 C21 C22 C18 90.79(17)
C27 C21 C22 C23 -149.62(17)
C28 Si2 O5 Si2A -157.6(5)
C28 Si2 O5 C27 -63.8(3)
C28 Si2 C30 Si2A 146.4(5)
C28 Si2 C30 C31 -168.7(3)
C28 Si2 C30 C32 66.7(3)
C28 Si2 C30 C33 -52.0(3)
C28A Si2A O5 Si2 43.2(5)
C28A Si2A O5 C27 -56.0(5)
C28A Si2A C30 Si2 -47.2(5)
C28A Si2A C30 C31 173.7(4)
C28A Si2A C30 C32 59.5(4)
C28A Si2A C30 C33 -68.0(5)
C29 Si2 O5 Si2A -38.0(4)
C29 Si2 O5 C27 55.9(2)
C29 Si2 C30 Si2A 27.6(4)
C29 Si2 C30 C31 72.6(3)
C29 Si2 C30 C32 -52.0(3)
C29 Si2 C30 C33 -170.7(3)
C29A Si2A O5 Si2 161.3(7)
C29A Si2A O5 C27 62.1(5)
C29A Si2A C30 Si2 -168.3(6)
C29A Si2A C30 C31 52.6(5)
C29A Si2A C30 C32 -61.5(4)
C29A Si2A C30 C33 171.0(5)
C30 Si2 O5 Si2A 78.3(4)
C30 Si2 O5 C27 172.15(17)
C30 Si2A O5 Si2 -78.1(4)
C30 Si2A O5 C27 -177.32(17)

loop_
_smtbx_masks_void_nr
_smtbx_masks_void_average_x
_smtbx_masks_void_average_y
_smtbx_masks_void_average_z
_smtbx_masks_void_volume
_smtbx_masks_void_count_electrons
1 -0.500 0.000 0.500 199.0 25.0
